data_4086158
loop_
_publ_author_name
'Hadlington, Terrance J.'
'Li, Jiaye'
'Hermann, Markus'
'Davey, Amelia'
'Frenking, Gernot'
'Jones, Cameron'

_publ_section_title
;
 Reactivity of Amido-Digermynes, LGeGeL (L = Bulky Amide), toward Olefins
 and Related Molecules: Facile Reduction, C--H Activation, and Reversible
 Cycloaddition of Unsaturated Substrates
;
_journal_issue 13
_journal_name_full Organometallics
_journal_page_first 3175
_journal_paper_doi 10.1021/acs.organomet.5b00206
_journal_volume 34
_journal_year 2015
_chemical_formula_sum 'C94 H102 Ge2 N2 Si4'
_chemical_formula_weight 1517.32
_chemical_name_systematic
; 
 ? 
;
_space_group_IT_number 2
_symmetry_cell_setting triclinic
_symmetry_space_group_name_Hall '-P 1'
_symmetry_space_group_name_H-M 'P -1'
_atom_sites_solution_hydrogens geom
_atom_sites_solution_primary direct
_atom_sites_solution_secondary difmap
_audit_creation_method SHELXL-97
_cell_angle_alpha 77.588(2)
_cell_angle_beta 78.329(2)
_cell_angle_gamma 83.338(2)
_cell_formula_units_Z 2
_cell_length_a 13.0683(7)
_cell_length_b 16.4136(6)
_cell_length_c 20.0153(8)
_cell_measurement_temperature 123(2)
_cell_volume 4094.4(3)
_computing_structure_refinement 'SHELXL-97 (Sheldrick, 1997)'
_computing_structure_solution 'SHELXS-97 (Sheldrick, 1990)'
_diffrn_ambient_temperature 123(2)
_diffrn_measured_fraction_theta_full 0.980
_diffrn_measured_fraction_theta_max 0.980
_diffrn_measurement_device_type 'Oxford Gemini Ultra'
_diffrn_radiation_monochromator graphite
_diffrn_radiation_source 'fine-focus sealed tube'
_diffrn_radiation_type MoK\a
_diffrn_radiation_wavelength 0.71073
_diffrn_reflns_av_R_equivalents 0.0667
_diffrn_reflns_av_sigmaI/netI 0.1312
_diffrn_reflns_limit_h_max 8
_diffrn_reflns_limit_h_min -15
_diffrn_reflns_limit_k_max 19
_diffrn_reflns_limit_k_min -19
_diffrn_reflns_limit_l_max 23
_diffrn_reflns_limit_l_min -23
_diffrn_reflns_number 35643
_diffrn_reflns_theta_full 25.20
_diffrn_reflns_theta_max 25.20
_diffrn_reflns_theta_min 3.22
_exptl_absorpt_coefficient_mu 0.839
_exptl_absorpt_correction_T_max 0.983
_exptl_absorpt_correction_T_min 0.881
_exptl_absorpt_correction_type multi-scan
_exptl_absorpt_process_details 'SCALE3 ABSPACK'
_exptl_crystal_colour orange
_exptl_crystal_density_diffrn 1.231
_exptl_crystal_density_method 'not measured'
_exptl_crystal_description plate
_exptl_crystal_F_000 1600
_exptl_crystal_size_max 0.15
_exptl_crystal_size_mid 0.10
_exptl_crystal_size_min 0.02
_refine_diff_density_max 1.367
_refine_diff_density_min -0.608
_refine_diff_density_rms 0.091
_refine_ls_extinction_method none
_refine_ls_goodness_of_fit_ref 1.021
_refine_ls_hydrogen_treatment constr
_refine_ls_matrix_type full
_refine_ls_number_parameters 873
_refine_ls_number_reflns 14464
_refine_ls_number_restraints 1
_refine_ls_restrained_S_all 1.021
_refine_ls_R_factor_all 0.1274
_refine_ls_R_factor_gt 0.0589
_refine_ls_shift/su_max 0.001
_refine_ls_shift/su_mean 0.000
_refine_ls_structure_factor_coef Fsqd
_refine_ls_weighting_details 'calc w=1/[\s^2^(Fo^2^)+(0.0509P)^2^+2.8755P] where P=(Fo^2^+2Fc^2^)/3'
_refine_ls_weighting_scheme calc
_refine_ls_wR_factor_gt 0.1138
_refine_ls_wR_factor_ref 0.1377
_reflns_number_gt 8580
_reflns_number_total 14464
_reflns_threshold_expression >2sigma(I)
_cod_data_source_file om5b00206_si_002.cif
_cod_data_source_block compound9
_cod_original_sg_symbol_H-M P-1
_cod_database_code 4086158

loop_
_symmetry_equiv_pos_as_xyz
'x, y, z'
'-x, -y, -z'

loop_
_atom_site_label
_atom_site_type_symbol
_atom_site_fract_x
_atom_site_fract_y
_atom_site_fract_z
_atom_site_U_iso_or_equiv
_atom_site_adp_type
_atom_site_occupancy
_atom_site_symmetry_multiplicity
_atom_site_calc_flag
_atom_site_refinement_flags
Ge1 Ge 0.30280(4) 0.91561(3) 0.22588(2) 0.01972(14) Uani 1 1 d .
Ge2 Ge 0.45193(4) 1.04007(3) 0.16886(2) 0.01929(14) Uani 1 1 d .
Si1 Si 0.06871(11) 0.87423(8) 0.24115(6) 0.0236(3) Uani 1 1 d .
Si2 Si 0.32381(10) 1.15780(7) 0.27694(6) 0.0201(3) Uani 1 1 d .
Si3 Si 0.60923(11) 0.95181(8) 0.28534(6) 0.0244(3) Uani 1 1 d .
Si4 Si 0.52426(13) 0.67442(8) 0.43238(7) 0.0354(4) Uani 1 1 d .
N1 N 0.1913(3) 0.85080(19) 0.26819(16) 0.0190(9) Uani 1 1 d .
N2 N 0.3883(3) 1.1407(2) 0.19428(16) 0.0175(8) Uani 1 1 d .
C1 C 0.2103(4) 0.7715(2) 0.3136(2) 0.0198(10) Uani 1 1 d .
C2 C 0.1933(4) 0.7635(3) 0.3863(2) 0.0214(11) Uani 1 1 d .
C3 C 0.2123(4) 0.6850(3) 0.4274(2) 0.0253(11) Uani 1 1 d .
H3 H 0.2009 0.6796 0.4765 0.030 Uiso 1 1 calc R
C4 C 0.2469(4) 0.6151(3) 0.3992(2) 0.0272(12) Uani 1 1 d .
C5 C 0.2647(4) 0.6242(3) 0.3267(2) 0.0270(12) Uani 1 1 d .
H5 H 0.2899 0.5768 0.3065 0.032 Uiso 1 1 calc R
C6 C 0.2464(4) 0.7010(3) 0.2836(2) 0.0200(10) Uani 1 1 d .
C7 C 0.2630(5) 0.5301(3) 0.4441(2) 0.0422(15) Uani 1 1 d .
H7A H 0.3122 0.5326 0.4746 0.063 Uiso 1 1 calc R
H7B H 0.2917 0.4894 0.4144 0.063 Uiso 1 1 calc R
H7C H 0.1958 0.5130 0.4725 0.063 Uiso 1 1 calc R
C8 C 0.1520(4) 0.8389(3) 0.4202(2) 0.0250(11) Uani 1 1 d .
H8 H 0.1675 0.8897 0.3831 0.030 Uiso 1 1 calc R
C9 C 0.0348(4) 0.8439(3) 0.4446(2) 0.0314(12) Uani 1 1 d .
C10 C -0.0170(5) 0.9208(4) 0.4543(2) 0.0432(14) Uani 1 1 d .
H10 H 0.0223 0.9685 0.4446 0.052 Uiso 1 1 calc R
C11 C -0.1233(6) 0.9296(5) 0.4775(3) 0.0628(19) Uani 1 1 d .
H11 H -0.1569 0.9830 0.4825 0.075 Uiso 1 1 calc R
C12 C -0.1800(5) 0.8615(6) 0.4932(3) 0.068(2) Uani 1 1 d .
H12 H -0.2533 0.8674 0.5104 0.082 Uiso 1 1 calc R
C13 C -0.1322(5) 0.7836(5) 0.4846(3) 0.0635(19) Uani 1 1 d .
H13 H -0.1722 0.7362 0.4952 0.076 Uiso 1 1 calc R
C14 C -0.0248(4) 0.7760(4) 0.4603(2) 0.0436(14) Uani 1 1 d .
H14 H 0.0084 0.7227 0.4543 0.052 Uiso 1 1 calc R
C15 C 0.2075(4) 0.8455(3) 0.4791(2) 0.0255(11) Uani 1 1 d .
C16 C 0.2977(4) 0.8866(3) 0.4653(2) 0.0272(12) Uani 1 1 d .
H16 H 0.3270 0.9094 0.4185 0.033 Uiso 1 1 calc R
C17 C 0.3463(4) 0.8955(3) 0.5182(2) 0.0355(13) Uani 1 1 d .
H17 H 0.4089 0.9236 0.5075 0.043 Uiso 1 1 calc R
C18 C 0.3045(5) 0.8637(3) 0.5862(2) 0.0390(14) Uani 1 1 d .
H18 H 0.3376 0.8705 0.6226 0.047 Uiso 1 1 calc R
C19 C 0.2150(5) 0.8223(3) 0.6014(3) 0.0446(15) Uani 1 1 d .
H19 H 0.1866 0.7994 0.6484 0.054 Uiso 1 1 calc R
C20 C 0.1660(4) 0.8135(3) 0.5488(2) 0.0381(14) Uani 1 1 d .
H20 H 0.1033 0.7855 0.5600 0.046 Uiso 1 1 calc R
C21 C 0.2699(4) 0.7111(2) 0.2047(2) 0.0210(11) Uani 1 1 d .
H21 H 0.2164 0.7546 0.1869 0.025 Uiso 1 1 calc R
C22 C 0.2586(4) 0.6328(3) 0.1776(2) 0.0221(11) Uani 1 1 d .
C23 C 0.3310(4) 0.6085(3) 0.1232(2) 0.0260(11) Uani 1 1 d .
H23 H 0.3909 0.6393 0.1038 0.031 Uiso 1 1 calc R
C24 C 0.3170(4) 0.5398(3) 0.0968(2) 0.0339(13) Uani 1 1 d .
H24 H 0.3681 0.5236 0.0599 0.041 Uiso 1 1 calc R
C25 C 0.2312(5) 0.4952(3) 0.1228(3) 0.0398(14) Uani 1 1 d .
H25 H 0.2219 0.4483 0.1044 0.048 Uiso 1 1 calc R
C26 C 0.1588(5) 0.5193(3) 0.1757(3) 0.0555(17) Uani 1 1 d .
H26 H 0.0980 0.4893 0.1937 0.067 Uiso 1 1 calc R
C27 C 0.1722(4) 0.5866(3) 0.2036(3) 0.0424(15) Uani 1 1 d .
H27 H 0.1215 0.6012 0.2412 0.051 Uiso 1 1 calc R
C28 C 0.3762(4) 0.7465(3) 0.1749(2) 0.0206(11) Uani 1 1 d .
C29 C 0.4643(4) 0.7112(3) 0.2027(2) 0.0240(11) Uani 1 1 d .
H29 H 0.4573 0.6675 0.2427 0.029 Uiso 1 1 calc R
C30 C 0.5613(4) 0.7394(3) 0.1726(2) 0.0285(12) Uani 1 1 d .
H30 H 0.6212 0.7139 0.1913 0.034 Uiso 1 1 calc R
C31 C 0.5725(4) 0.8039(3) 0.1159(3) 0.0354(13) Uani 1 1 d .
H31 H 0.6398 0.8231 0.0956 0.043 Uiso 1 1 calc R
C32 C 0.4857(4) 0.8408(3) 0.0885(2) 0.0336(13) Uani 1 1 d .
H32 H 0.4933 0.8856 0.0493 0.040 Uiso 1 1 calc R
C33 C 0.3874(4) 0.8125(3) 0.1179(2) 0.0261(12) Uani 1 1 d .
H33 H 0.3277 0.8383 0.0991 0.031 Uiso 1 1 calc R
C34 C -0.0174(4) 0.9540(3) 0.2840(2) 0.0335(13) Uani 1 1 d .
H34A H -0.0520 0.9273 0.3303 0.050 Uiso 1 1 calc R
H34B H -0.0704 0.9794 0.2559 0.050 Uiso 1 1 calc R
H34C H 0.0250 0.9975 0.2883 0.050 Uiso 1 1 calc R
C35 C 0.0925(4) 0.9154(3) 0.1456(2) 0.0342(13) Uani 1 1 d .
H35A H 0.1406 0.9600 0.1342 0.051 Uiso 1 1 calc R
H35B H 0.0259 0.9378 0.1310 0.051 Uiso 1 1 calc R
H35C H 0.1234 0.8701 0.1212 0.051 Uiso 1 1 calc R
C36 C -0.0026(4) 0.7774(3) 0.2612(3) 0.0411(14) Uani 1 1 d .
H36A H 0.0371 0.7366 0.2347 0.062 Uiso 1 1 calc R
H36B H -0.0720 0.7912 0.2484 0.062 Uiso 1 1 calc R
H36C H -0.0105 0.7536 0.3111 0.062 Uiso 1 1 calc R
C37 C 0.3864(3) 1.2070(2) 0.1339(2) 0.0161(10) Uani 1 1 d .
C38 C 0.3057(3) 1.2168(2) 0.0952(2) 0.0169(10) Uani 1 1 d .
C39 C 0.3063(4) 1.2802(3) 0.0363(2) 0.0200(10) Uani 1 1 d .
H39 H 0.2514 1.2855 0.0106 0.024 Uiso 1 1 calc R
C40 C 0.3841(4) 1.3358(3) 0.0140(2) 0.0203(11) Uani 1 1 d .
C41 C 0.4637(4) 1.3241(2) 0.0517(2) 0.0200(11) Uani 1 1 d .
H41 H 0.5187 1.3608 0.0370 0.024 Uiso 1 1 calc R
C42 C 0.4677(3) 1.2614(2) 0.1103(2) 0.0174(10) Uani 1 1 d .
C43 C 0.3799(4) 1.4063(3) -0.0481(2) 0.0277(12) Uani 1 1 d .
H43A H 0.3215 1.4471 -0.0367 0.041 Uiso 1 1 calc R
H43B H 0.3698 1.3839 -0.0877 0.041 Uiso 1 1 calc R
H43C H 0.4458 1.4337 -0.0602 0.041 Uiso 1 1 calc R
C44 C 0.2148(3) 1.1606(3) 0.1146(2) 0.0199(10) Uani 1 1 d .
H44 H 0.2331 1.1133 0.1519 0.024 Uiso 1 1 calc R
C45 C 0.2050(4) 1.1218(3) 0.0537(2) 0.0221(11) Uani 1 1 d .
C46 C 0.1208(5) 1.1404(3) 0.0199(3) 0.0489(16) Uani 1 1 d .
H46 H 0.0671 1.1811 0.0334 0.059 Uiso 1 1 calc R
C47 C 0.1129(6) 1.1012(4) -0.0331(3) 0.0625(19) Uani 1 1 d .
H47 H 0.0526 1.1131 -0.0543 0.075 Uiso 1 1 calc R
C48 C 0.1923(5) 1.0448(3) -0.0553(3) 0.0467(16) Uani 1 1 d .
H48 H 0.1883 1.0190 -0.0928 0.056 Uiso 1 1 calc R
C49 C 0.2770(4) 1.0264(3) -0.0228(2) 0.0348(13) Uani 1 1 d .
H49 H 0.3317 0.9870 -0.0374 0.042 Uiso 1 1 calc R
C50 C 0.2834(4) 1.0645(3) 0.0308(2) 0.0277(12) Uani 1 1 d .
H50 H 0.3431 1.0513 0.0526 0.033 Uiso 1 1 calc R
C51 C 0.1113(4) 1.2038(3) 0.1456(2) 0.0201(10) Uani 1 1 d .
C52 C 0.0959(4) 1.2873(3) 0.1471(3) 0.0374(13) Uani 1 1 d .
H52 H 0.1524 1.3219 0.1281 0.045 Uiso 1 1 calc R
C53 C -0.0002(4) 1.3226(3) 0.1755(3) 0.0469(15) Uani 1 1 d .
H53 H -0.0082 1.3807 0.1761 0.056 Uiso 1 1 calc R
C54 C -0.0827(4) 1.2754(3) 0.2024(3) 0.0405(14) Uani 1 1 d .
H54 H -0.1484 1.3001 0.2218 0.049 Uiso 1 1 calc R
C55 C -0.0707(4) 1.1922(3) 0.2014(3) 0.0538(17) Uani 1 1 d .
H55 H -0.1282 1.1585 0.2193 0.065 Uiso 1 1 calc R
C56 C 0.0262(4) 1.1567(3) 0.1739(3) 0.0477(16) Uani 1 1 d .
H56 H 0.0343 1.0983 0.1746 0.057 Uiso 1 1 calc R
C57 C 0.5613(3) 1.2529(3) 0.1466(2) 0.0195(10) Uani 1 1 d .
H57 H 0.5617 1.1959 0.1768 0.023 Uiso 1 1 calc R
C58 C 0.6635(3) 1.2553(3) 0.0945(2) 0.0185(10) Uani 1 1 d .
C59 C 0.6999(4) 1.1865(3) 0.0648(2) 0.0283(12) Uani 1 1 d .
H59 H 0.6610 1.1383 0.0782 0.034 Uiso 1 1 calc R
C60 C 0.7917(4) 1.1857(3) 0.0157(2) 0.0359(13) Uani 1 1 d .
H60 H 0.8155 1.1371 -0.0032 0.043 Uiso 1 1 calc R
C61 C 0.8480(4) 1.2551(3) -0.0054(2) 0.0305(12) Uani 1 1 d .
H61 H 0.9104 1.2552 -0.0394 0.037 Uiso 1 1 calc R
C62 C 0.8129(4) 1.3246(3) 0.0233(2) 0.0345(13) Uani 1 1 d .
H62 H 0.8511 1.3731 0.0087 0.041 Uiso 1 1 calc R
C63 C 0.7224(4) 1.3244(3) 0.0733(2) 0.0292(12) Uani 1 1 d .
H63 H 0.7003 1.3724 0.0934 0.035 Uiso 1 1 calc R
C64 C 0.5552(4) 1.3145(3) 0.1945(2) 0.0188(10) Uani 1 1 d .
C65 C 0.6157(4) 1.2962(3) 0.2459(2) 0.0270(12) Uani 1 1 d .
H65 H 0.6584 1.2451 0.2508 0.032 Uiso 1 1 calc R
C66 C 0.6157(4) 1.3501(3) 0.2902(2) 0.0352(13) Uani 1 1 d .
H66 H 0.6574 1.3360 0.3254 0.042 Uiso 1 1 calc R
C67 C 0.5548(5) 1.4241(3) 0.2828(3) 0.0449(15) Uani 1 1 d .
H67 H 0.5549 1.4617 0.3128 0.054 Uiso 1 1 calc R
C68 C 0.4940(5) 1.4443(3) 0.2326(3) 0.0401(14) Uani 1 1 d .
H68 H 0.4520 1.4957 0.2278 0.048 Uiso 1 1 calc R
C69 C 0.4939(4) 1.3894(3) 0.1887(2) 0.0296(12) Uani 1 1 d .
H69 H 0.4511 1.4034 0.1541 0.035 Uiso 1 1 calc R
C70 C 0.2156(4) 1.0875(3) 0.3133(2) 0.0340(13) Uani 1 1 d .
H70A H 0.1662 1.0964 0.2811 0.051 Uiso 1 1 calc R
H70B H 0.1791 1.0998 0.3583 0.051 Uiso 1 1 calc R
H70C H 0.2446 1.0291 0.3198 0.051 Uiso 1 1 calc R
C71 C 0.4154(4) 1.1355(4) 0.3393(2) 0.0417(14) Uani 1 1 d .
H71A H 0.4427 1.0767 0.3444 0.063 Uiso 1 1 calc R
H71B H 0.3784 1.1463 0.3846 0.063 Uiso 1 1 calc R
H71C H 0.4737 1.1715 0.3220 0.063 Uiso 1 1 calc R
C72 C 0.2679(5) 1.2673(3) 0.2728(2) 0.0423(15) Uani 1 1 d .
H72A H 0.3233 1.3054 0.2518 0.063 Uiso 1 1 calc R
H72B H 0.2379 1.2762 0.3199 0.063 Uiso 1 1 calc R
H72C H 0.2129 1.2783 0.2445 0.063 Uiso 1 1 calc R
C73 C 0.6767(4) 1.0496(3) 0.2450(2) 0.0306(12) Uani 1 1 d .
H73A H 0.6325 1.0977 0.2590 0.046 Uiso 1 1 calc R
H73B H 0.6893 1.0565 0.1942 0.046 Uiso 1 1 calc R
H73C H 0.7438 1.0458 0.2607 0.046 Uiso 1 1 calc R
C74 C 0.5950(4) 0.9390(3) 0.3810(2) 0.0328(13) Uani 1 1 d .
H74A H 0.6645 0.9335 0.3936 0.049 Uiso 1 1 calc R
H74B H 0.5585 0.8886 0.4039 0.049 Uiso 1 1 calc R
H74C H 0.5544 0.9880 0.3962 0.049 Uiso 1 1 calc R
C75 C 0.6968(4) 0.8639(3) 0.2552(3) 0.0366(13) Uani 1 1 d .
H75A H 0.7644 0.8616 0.2698 0.055 Uiso 1 1 calc R
H75B H 0.7077 0.8727 0.2043 0.055 Uiso 1 1 calc R
H75C H 0.6643 0.8111 0.2755 0.055 Uiso 1 1 calc R
C76 C 0.4791(4) 0.9571(3) 0.2562(2) 0.0197(10) Uani 1 1 d .
C77 C 0.4196(4) 0.8895(3) 0.2775(2) 0.0190(10) Uani 1 1 d .
C78 C 0.4469(4) 0.8166(3) 0.3266(2) 0.0219(11) Uani 1 1 d .
C79 C 0.4718(4) 0.7576(3) 0.3694(2) 0.0264(11) Uani 1 1 d .
C80 C 0.6520(5) 0.7023(3) 0.4434(3) 0.065(2) Uani 1 1 d .
H80A H 0.6978 0.7149 0.3978 0.098 Uiso 1 1 calc R
H80B H 0.6846 0.6553 0.4731 0.098 Uiso 1 1 calc R
H80C H 0.6414 0.7515 0.4650 0.098 Uiso 1 1 calc R
C81 C 0.5443(5) 0.5780(3) 0.3951(3) 0.0419(14) Uani 1 1 d .
H81A H 0.4779 0.5661 0.3849 0.063 Uiso 1 1 calc R
H81B H 0.5690 0.5309 0.4286 0.063 Uiso 1 1 calc R
H81C H 0.5965 0.5863 0.3520 0.063 Uiso 1 1 calc R
C82 C 0.4352(5) 0.6615(3) 0.5176(2) 0.0509(17) Uani 1 1 d .
H82A H 0.4202 0.7155 0.5324 0.076 Uiso 1 1 calc R
H82B H 0.4685 0.6212 0.5521 0.076 Uiso 1 1 calc R
H82C H 0.3696 0.6409 0.5136 0.076 Uiso 1 1 calc R
C83 C 0.1062(8) 1.4511(6) -0.0671(5) 0.113(3) Uiso 1 1 d .
H83 H 0.0842 1.4754 -0.0270 0.136 Uiso 1 1 calc R
C84 C 0.1530(7) 1.4943(6) -0.1238(5) 0.112(3) Uiso 1 1 d .
H84 H 0.1655 1.5503 -0.1242 0.134 Uiso 1 1 calc R
C85 C 0.1856(7) 1.4649(5) -0.1830(5) 0.112(3) Uiso 1 1 d D
H85 H 0.2234 1.4985 -0.2230 0.135 Uiso 1 1 calc R
C86 C 0.1637(7) 1.3853(5) -0.1850(4) 0.095(2) Uiso 1 1 d D
H86 H 0.1810 1.3636 -0.2266 0.114 Uiso 1 1 calc R
C87 C 0.1149(6) 1.3389(5) -0.1227(4) 0.085(2) Uiso 1 1 d .
H87 H 0.0998 1.2831 -0.1209 0.101 Uiso 1 1 calc R
C88 C 0.0883(6) 1.3719(5) -0.0645(4) 0.086(2) Uiso 1 1 d .
H88 H 0.0571 1.3387 -0.0219 0.104 Uiso 1 1 calc R
C89 C -0.0006(8) 0.5255(5) 0.3824(4) 0.102(3) Uiso 1 1 d .
H89 H 0.0380 0.5647 0.3938 0.122 Uiso 1 1 calc R
C90 C 0.0479(9) 0.4472(6) 0.3718(5) 0.133(3) Uiso 1 1 d .
H90 H 0.1203 0.4339 0.3732 0.159 Uiso 1 1 calc R
C91 C -0.0107(7) 0.3906(5) 0.3594(4) 0.088(2) Uiso 1 1 d .
H91 H 0.0210 0.3373 0.3524 0.106 Uiso 1 1 calc R
C92 C -0.1112(7) 0.4090(5) 0.3570(3) 0.082(2) Uiso 1 1 d .
H92 H -0.1519 0.3690 0.3489 0.099 Uiso 1 1 calc R
C93 C -0.1555(7) 0.4851(5) 0.3662(4) 0.094(2) Uiso 1 1 d .
H93 H -0.2281 0.4977 0.3653 0.113 Uiso 1 1 calc R
C94 C -0.0985(7) 0.5445(5) 0.3766(4) 0.085(2) Uiso 1 1 d .
H94 H -0.1299 0.5991 0.3797 0.102 Uiso 1 1 calc R

loop_
_atom_site_aniso_label
_atom_site_aniso_U_11
_atom_site_aniso_U_22
_atom_site_aniso_U_33
_atom_site_aniso_U_23
_atom_site_aniso_U_13
_atom_site_aniso_U_12
Ge1 0.0201(3) 0.0178(3) 0.0222(3) -0.00340(19) -0.0059(2) -0.0029(2)
Ge2 0.0207(3) 0.0173(3) 0.0201(2) -0.00476(19) -0.0034(2) -0.0008(2)
Si1 0.0199(8) 0.0242(7) 0.0291(7) -0.0079(5) -0.0068(6) -0.0019(6)
Si2 0.0206(8) 0.0221(7) 0.0177(6) -0.0056(5) -0.0013(6) -0.0023(6)
Si3 0.0220(8) 0.0210(7) 0.0329(7) -0.0051(6) -0.0123(6) -0.0005(6)
Si4 0.0534(11) 0.0179(7) 0.0388(8) -0.0027(6) -0.0236(8) 0.0032(7)
N1 0.022(2) 0.0124(19) 0.0236(19) -0.0037(15) -0.0055(17) -0.0021(17)
N2 0.018(2) 0.0153(18) 0.0185(18) -0.0020(15) -0.0011(17) -0.0031(16)
C1 0.019(3) 0.018(2) 0.024(2) -0.0058(19) -0.005(2) -0.004(2)
C2 0.019(3) 0.027(3) 0.020(2) -0.010(2) -0.003(2) -0.002(2)
C3 0.031(3) 0.023(3) 0.019(2) 0.000(2) -0.004(2) -0.001(2)
C4 0.029(3) 0.020(3) 0.029(3) -0.001(2) -0.002(2) -0.004(2)
C5 0.028(3) 0.018(2) 0.034(3) -0.009(2) 0.000(2) -0.001(2)
C6 0.020(3) 0.019(2) 0.022(2) -0.0047(19) -0.005(2) -0.002(2)
C7 0.060(4) 0.027(3) 0.035(3) 0.002(2) -0.009(3) -0.003(3)
C8 0.028(3) 0.023(3) 0.024(2) -0.009(2) -0.003(2) 0.000(2)
C9 0.028(3) 0.045(3) 0.026(3) -0.016(2) -0.009(2) 0.003(3)
C10 0.040(4) 0.056(4) 0.037(3) -0.023(3) -0.014(3) 0.017(3)
C11 0.046(5) 0.102(6) 0.049(4) -0.044(4) -0.018(3) 0.030(4)
C12 0.030(4) 0.135(7) 0.046(4) -0.045(4) -0.002(3) 0.016(5)
C13 0.039(4) 0.101(6) 0.058(4) -0.030(4) 0.000(3) -0.018(4)
C14 0.031(4) 0.063(4) 0.040(3) -0.025(3) 0.002(3) -0.005(3)
C15 0.032(3) 0.024(3) 0.024(2) -0.012(2) -0.009(2) 0.007(2)
C16 0.027(3) 0.029(3) 0.028(3) -0.013(2) -0.007(2) 0.003(2)
C17 0.034(3) 0.038(3) 0.040(3) -0.018(2) -0.006(3) -0.004(3)
C18 0.058(4) 0.035(3) 0.032(3) -0.015(2) -0.023(3) 0.003(3)
C19 0.060(4) 0.051(4) 0.024(3) -0.006(2) -0.009(3) -0.006(3)
C20 0.043(4) 0.042(3) 0.030(3) -0.005(2) -0.008(3) -0.006(3)
C21 0.023(3) 0.015(2) 0.025(2) -0.0064(19) -0.002(2) 0.000(2)
C22 0.022(3) 0.022(2) 0.024(2) -0.005(2) -0.007(2) -0.002(2)
C23 0.029(3) 0.022(3) 0.029(3) -0.007(2) -0.007(2) -0.004(2)
C24 0.041(4) 0.030(3) 0.037(3) -0.020(2) -0.013(3) 0.004(3)
C25 0.053(4) 0.029(3) 0.042(3) -0.018(2) -0.005(3) -0.013(3)
C26 0.052(4) 0.046(4) 0.073(4) -0.026(3) 0.009(4) -0.031(3)
C27 0.042(4) 0.042(3) 0.048(3) -0.027(3) 0.009(3) -0.017(3)
C28 0.022(3) 0.019(2) 0.024(2) -0.014(2) -0.004(2) 0.002(2)
C29 0.026(3) 0.024(3) 0.023(2) -0.013(2) 0.002(2) -0.002(2)
C30 0.027(3) 0.028(3) 0.035(3) -0.012(2) -0.011(2) 0.003(2)
C31 0.028(3) 0.041(3) 0.042(3) -0.021(3) 0.005(3) -0.014(3)
C32 0.037(4) 0.033(3) 0.030(3) -0.005(2) 0.000(3) -0.011(3)
C33 0.033(3) 0.019(2) 0.028(3) -0.008(2) -0.006(2) -0.002(2)
C34 0.029(3) 0.040(3) 0.031(3) -0.005(2) -0.009(2) 0.005(3)
C35 0.026(3) 0.051(3) 0.030(3) -0.016(2) -0.013(2) 0.007(3)
C36 0.019(3) 0.037(3) 0.070(4) -0.017(3) -0.007(3) -0.005(2)
C37 0.020(3) 0.012(2) 0.017(2) -0.0073(18) 0.001(2) -0.001(2)
C38 0.012(3) 0.019(2) 0.020(2) -0.0079(19) -0.002(2) 0.001(2)
C39 0.017(3) 0.023(2) 0.024(2) -0.009(2) -0.010(2) 0.004(2)
C40 0.025(3) 0.019(2) 0.014(2) -0.0023(18) 0.000(2) 0.000(2)
C41 0.019(3) 0.016(2) 0.024(2) -0.0059(19) 0.001(2) -0.001(2)
C42 0.019(3) 0.019(2) 0.016(2) -0.0075(19) -0.004(2) 0.001(2)
C43 0.029(3) 0.026(3) 0.025(2) -0.002(2) -0.003(2) -0.004(2)
C44 0.018(3) 0.022(2) 0.021(2) -0.0053(19) -0.004(2) -0.005(2)
C45 0.026(3) 0.020(2) 0.023(2) -0.0049(19) -0.008(2) -0.005(2)
C46 0.056(4) 0.047(3) 0.057(3) -0.029(3) -0.035(3) 0.020(3)
C47 0.080(5) 0.057(4) 0.074(4) -0.040(3) -0.054(4) 0.021(4)
C48 0.069(5) 0.047(4) 0.037(3) -0.022(3) -0.019(3) -0.011(3)
C49 0.040(4) 0.033(3) 0.034(3) -0.015(2) 0.000(3) -0.010(3)
C50 0.024(3) 0.032(3) 0.030(3) -0.011(2) -0.004(2) -0.006(2)
C51 0.017(3) 0.024(3) 0.020(2) -0.0047(19) -0.004(2) -0.002(2)
C52 0.025(3) 0.029(3) 0.058(3) -0.018(2) 0.007(3) -0.010(2)
C53 0.030(4) 0.034(3) 0.077(4) -0.028(3) 0.006(3) -0.002(3)
C54 0.024(3) 0.044(3) 0.051(3) -0.014(3) 0.004(3) 0.000(3)
C55 0.025(4) 0.041(4) 0.086(4) -0.008(3) 0.012(3) -0.012(3)
C56 0.030(4) 0.027(3) 0.079(4) -0.012(3) 0.012(3) -0.009(3)
C57 0.016(3) 0.021(2) 0.023(2) -0.0067(19) -0.003(2) -0.002(2)
C58 0.017(3) 0.021(2) 0.019(2) -0.0045(19) -0.007(2) 0.001(2)
C59 0.030(3) 0.028(3) 0.026(3) -0.008(2) 0.001(2) -0.008(2)
C60 0.035(3) 0.040(3) 0.032(3) -0.015(2) 0.003(3) -0.004(3)
C61 0.020(3) 0.041(3) 0.028(3) -0.009(2) 0.003(2) -0.003(3)
C62 0.028(3) 0.038(3) 0.037(3) -0.003(2) -0.003(3) -0.010(3)
C63 0.026(3) 0.026(3) 0.036(3) -0.011(2) -0.003(2) 0.000(2)
C64 0.017(3) 0.020(2) 0.018(2) -0.0022(18) 0.000(2) -0.004(2)
C65 0.027(3) 0.028(3) 0.027(3) -0.009(2) -0.004(2) -0.001(2)
C66 0.045(4) 0.039(3) 0.027(3) -0.014(2) -0.011(3) -0.003(3)
C67 0.064(4) 0.040(3) 0.040(3) -0.026(3) -0.009(3) -0.005(3)
C68 0.053(4) 0.029(3) 0.039(3) -0.016(2) -0.008(3) 0.011(3)
C69 0.033(3) 0.031(3) 0.027(3) -0.008(2) -0.010(2) 0.000(3)
C70 0.036(3) 0.043(3) 0.023(2) -0.013(2) 0.007(2) -0.015(3)
C71 0.032(3) 0.071(4) 0.025(3) -0.020(3) -0.002(2) -0.001(3)
C72 0.057(4) 0.032(3) 0.030(3) -0.011(2) 0.011(3) 0.003(3)
C73 0.019(3) 0.037(3) 0.040(3) -0.009(2) -0.011(2) -0.004(2)
C74 0.042(4) 0.026(3) 0.036(3) -0.002(2) -0.023(3) -0.002(2)
C75 0.022(3) 0.035(3) 0.056(3) -0.013(2) -0.014(3) 0.005(2)
C76 0.019(3) 0.021(2) 0.020(2) -0.0090(19) -0.003(2) -0.001(2)
C77 0.021(3) 0.022(2) 0.017(2) -0.0090(19) -0.004(2) -0.002(2)
C78 0.019(3) 0.022(3) 0.028(3) -0.010(2) -0.004(2) -0.005(2)
C79 0.030(3) 0.022(3) 0.029(3) -0.006(2) -0.008(2) -0.002(2)
C80 0.079(5) 0.034(3) 0.095(5) 0.003(3) -0.064(4) -0.001(3)
C81 0.054(4) 0.023(3) 0.047(3) -0.006(2) -0.011(3) 0.004(3)
C82 0.094(5) 0.028(3) 0.031(3) -0.004(2) -0.023(3) 0.011(3)

loop_
_atom_type_symbol
_atom_type_description
_atom_type_scat_dispersion_real
_atom_type_scat_dispersion_imag
_atom_type_scat_source
C C 0.0033 0.0016 'International Tables Vol C Tables 4.2.6.8 and 6.1.1.4'
H H 0.0000 0.0000 'International Tables Vol C Tables 4.2.6.8 and 6.1.1.4'
N N 0.0061 0.0033 'International Tables Vol C Tables 4.2.6.8 and 6.1.1.4'
Si Si 0.0817 0.0704 'International Tables Vol C Tables 4.2.6.8 and 6.1.1.4'
Ge Ge 0.1547 1.8001 'International Tables Vol C Tables 4.2.6.8 and 6.1.1.4'

loop_
_geom_angle_atom_site_label_1
_geom_angle_atom_site_label_2
_geom_angle_atom_site_label_3
_geom_angle
N1 Ge1 C77 111.93(16)
N2 Ge2 C76 108.89(15)
N1 Si1 C35 108.3(2)
N1 Si1 C34 113.5(2)
C35 Si1 C34 108.0(2)
N1 Si1 C36 109.7(2)
C35 Si1 C36 109.6(2)
C34 Si1 C36 107.7(2)
N2 Si2 C72 111.31(18)
N2 Si2 C71 110.8(2)
C72 Si2 C71 108.2(3)
N2 Si2 C70 111.02(18)
C72 Si2 C70 108.3(2)
C71 Si2 C70 107.0(2)
C74 Si3 C75 109.7(2)
C74 Si3 C73 107.4(2)
C75 Si3 C73 106.8(2)
C74 Si3 C76 112.7(2)
C75 Si3 C76 109.5(2)
C73 Si3 C76 110.5(2)
C79 Si4 C82 110.8(2)
C79 Si4 C80 108.8(2)
C82 Si4 C80 108.6(3)
C79 Si4 C81 106.9(2)
C82 Si4 C81 112.5(2)
C80 Si4 C81 109.2(3)
C1 N1 Si1 118.8(3)
C1 N1 Ge1 119.3(3)
Si1 N1 Ge1 120.76(18)
C37 N2 Si2 119.9(3)
C37 N2 Ge2 111.2(2)
Si2 N2 Ge2 128.54(18)
C2 C1 C6 119.8(4)
C2 C1 N1 121.7(4)
C6 C1 N1 118.5(3)
C3 C2 C1 118.8(4)
C3 C2 C8 120.4(4)
C1 C2 C8 120.7(4)
C4 C3 C2 122.3(4)
C3 C4 C5 118.2(4)
C3 C4 C7 121.9(4)
C5 C4 C7 120.0(4)
C6 C5 C4 121.7(4)
C5 C6 C1 119.1(4)
C5 C6 C21 121.4(4)
C1 C6 C21 119.4(4)
C9 C8 C2 113.3(4)
C9 C8 C15 110.2(4)
C2 C8 C15 113.6(4)
C14 C9 C10 117.3(5)
C14 C9 C8 123.8(5)
C10 C9 C8 118.8(5)
C11 C10 C9 121.9(6)
C12 C11 C10 119.7(6)
C11 C12 C13 120.7(6)
C12 C13 C14 118.9(6)
C9 C14 C13 121.6(6)
C16 C15 C20 117.7(4)
C16 C15 C8 120.8(4)
C20 C15 C8 121.5(5)
C15 C16 C17 121.3(4)
C18 C17 C16 120.2(5)
C19 C18 C17 119.8(5)
C18 C19 C20 120.3(5)
C19 C20 C15 120.8(5)
C6 C21 C28 110.5(4)
C6 C21 C22 114.8(3)
C28 C21 C22 112.2(3)
C27 C22 C23 117.5(4)
C27 C22 C21 121.1(4)
C23 C22 C21 121.3(4)
C22 C23 C24 120.8(4)
C25 C24 C23 121.0(5)
C24 C25 C26 118.6(5)
C25 C26 C27 121.2(5)
C22 C27 C26 120.9(5)
C33 C28 C29 119.0(4)
C33 C28 C21 120.5(4)
C29 C28 C21 120.4(4)
C30 C29 C28 120.3(4)
C31 C30 C29 120.7(5)
C30 C31 C32 119.8(5)
C31 C32 C33 120.2(4)
C32 C33 C28 120.0(5)
C38 C37 C42 118.0(4)
C38 C37 N2 120.9(4)
C42 C37 N2 121.0(4)
C39 C38 C37 120.1(4)
C39 C38 C44 117.0(4)
C37 C38 C44 122.9(4)
C40 C39 C38 122.4(4)
C41 C40 C39 116.7(4)
C41 C40 C43 122.1(4)
C39 C40 C43 121.1(4)
C40 C41 C42 123.3(4)
C41 C42 C37 119.5(4)
C41 C42 C57 118.6(4)
C37 C42 C57 121.9(4)
C45 C44 C38 111.1(3)
C45 C44 C51 112.7(4)
C38 C44 C51 113.3(3)
C46 C45 C50 117.6(4)
C46 C45 C44 123.1(4)
C50 C45 C44 119.3(4)
C45 C46 C47 121.3(5)
C48 C47 C46 120.0(6)
C49 C48 C47 119.3(5)
C48 C49 C50 120.3(5)
C49 C50 C45 121.5(5)
C52 C51 C56 116.6(4)
C52 C51 C44 124.4(4)
C56 C51 C44 119.0(4)
C51 C52 C53 121.5(5)
C54 C53 C52 120.9(5)
C53 C54 C55 119.3(5)
C54 C55 C56 119.7(5)
C51 C56 C55 122.0(5)
C58 C57 C64 111.7(3)
C58 C57 C42 111.0(3)
C64 C57 C42 114.5(4)
C59 C58 C63 117.2(4)
C59 C58 C57 119.3(4)
C63 C58 C57 123.4(4)
C58 C59 C60 121.9(4)
C61 C60 C59 120.0(5)
C60 C61 C62 119.1(4)
C61 C62 C63 120.6(4)
C62 C63 C58 121.1(4)
C69 C64 C65 117.7(4)
C69 C64 C57 123.5(4)
C65 C64 C57 118.8(4)
C66 C65 C64 121.8(5)
C67 C66 C65 119.1(5)
C68 C67 C66 120.7(5)
C67 C68 C69 119.7(5)
C64 C69 C68 120.9(5)
C77 C76 Si3 119.5(3)
C77 C76 Ge2 117.1(3)
Si3 C76 Ge2 119.7(2)
C76 C77 C78 122.6(4)
C76 C77 Ge1 106.0(3)
C78 C77 Ge1 131.3(3)
C79 C78 C77 177.1(5)
C78 C79 Si4 173.0(4)
C84 C83 C88 119.8(10)
C83 C84 C85 123.7(10)
C84 C85 C86 119.3(9)
C85 C86 C87 116.1(8)
C88 C87 C86 121.0(8)
C83 C88 C87 119.9(8)
C94 C89 C90 119.9(9)
C91 C90 C89 118.8(11)
C92 C91 C90 120.7(9)
C91 C92 C93 119.5(8)
C92 C93 C94 121.5(9)
C89 C94 C93 119.4(9)

loop_
_geom_bond_atom_site_label_1
_geom_bond_atom_site_label_2
_geom_bond_distance
Ge1 N1 1.856(3)
Ge1 C77 1.969(5)
Ge2 N2 1.885(3)
Ge2 C76 2.037(4)
Si1 N1 1.768(4)
Si1 C35 1.861(4)
Si1 C34 1.862(5)
Si1 C36 1.863(5)
Si2 N2 1.762(3)
Si2 C72 1.851(5)
Si2 C71 1.853(5)
Si2 C70 1.861(5)
Si3 C74 1.854(4)
Si3 C75 1.863(5)
Si3 C73 1.868(4)
Si3 C76 1.894(5)
Si4 C79 1.821(5)
Si4 C82 1.846(5)
Si4 C80 1.848(6)
Si4 C81 1.861(5)
N1 C1 1.446(5)
N2 C37 1.443(5)
C1 C2 1.407(6)
C1 C6 1.407(6)
C2 C3 1.397(6)
C2 C8 1.529(6)
C3 C4 1.375(6)
C4 C5 1.400(6)
C4 C7 1.506(6)
C5 C6 1.391(6)
C6 C21 1.524(6)
C8 C9 1.509(7)
C8 C15 1.532(6)
C9 C14 1.378(7)
C9 C10 1.394(7)
C10 C11 1.373(8)
C11 C12 1.357(9)
C12 C13 1.387(9)
C13 C14 1.390(8)
C15 C16 1.377(6)
C15 C20 1.401(6)
C16 C17 1.380(6)
C17 C18 1.371(7)
C18 C19 1.370(7)
C19 C20 1.377(7)
C21 C28 1.526(6)
C21 C22 1.532(6)
C22 C27 1.382(6)
C22 C23 1.387(6)
C23 C24 1.389(6)
C24 C25 1.362(7)
C25 C26 1.364(7)
C26 C27 1.383(7)
C28 C33 1.391(6)
C28 C29 1.392(6)
C29 C30 1.376(6)
C30 C31 1.373(6)
C31 C32 1.380(7)
C32 C33 1.389(6)
C37 C38 1.406(6)
C37 C42 1.409(6)
C38 C39 1.393(6)
C38 C44 1.525(6)
C39 C40 1.387(6)
C40 C41 1.379(6)
C40 C43 1.510(6)
C41 C42 1.389(6)
C42 C57 1.523(6)
C44 C45 1.525(6)
C44 C51 1.532(6)
C45 C46 1.376(7)
C45 C50 1.384(6)
C46 C47 1.381(7)
C47 C48 1.378(8)
C48 C49 1.366(7)
C49 C50 1.374(6)
C51 C52 1.368(6)
C51 C56 1.382(6)
C52 C53 1.385(7)
C53 C54 1.355(7)
C54 C55 1.360(7)
C55 C56 1.389(7)
C57 C58 1.519(6)
C57 C64 1.522(6)
C58 C59 1.379(6)
C58 C63 1.386(6)
C59 C60 1.389(6)
C60 C61 1.370(6)
C61 C62 1.377(6)
C62 C63 1.386(6)
C64 C69 1.383(6)
C64 C65 1.383(6)
C65 C66 1.381(6)
C66 C67 1.369(7)
C67 C68 1.367(7)
C68 C69 1.388(6)
C76 C77 1.372(6)
C77 C78 1.435(6)
C78 C79 1.209(6)
C83 C84 1.281(10)
C83 C88 1.336(10)
C84 C85 1.347(10)
C85 C86 1.379(6)
C86 C87 1.387(9)
C87 C88 1.356(9)
C89 C94 1.303(10)
C89 C90 1.406(11)
C90 C91 1.361(11)
C91 C92 1.321(10)
C92 C93 1.347(9)
C93 C94 1.368(10)
